data_7225511
loop_
_publ_author_name
'Kaliraj, Kaliappan'
'Xia, Likai'
'Edison, Thomas Nesakumar Jebakumar Immanuel'
'Lee, Yong Rok'

_publ_section_title
;
 Straightforward synthesis of diverse dipyrazolylmethane derivatives and
 their application for fluorescence sensing of Cu2+ions
;
_journal_issue 61
_journal_name_full 'RSC Adv.'
_journal_page_first 56323
_journal_paper_doi 10.1039/C6RA10530K
_journal_volume 6
_journal_year 2016
_chemical_formula_moiety 'C25 H26 N4 O2'
_chemical_formula_sum 'C25 H26 N4 O2'
_chemical_formula_weight 414.50
_chemical_melting_point 509
_chemical_name_systematic
'(Z)-2-(2,3-Dimethylphenyl)-4-((1-(2,3-dimethylphenyl)-5-hydroxy-3-methyl-1H-pyrazol-4-yl)methylene)-5-methyl-2,4-dihydro-3H-pyrazol-3-one '
_space_group_IT_number 19
_symmetry_cell_setting orthorhombic
_symmetry_space_group_name_Hall 'P 2ac 2ab'
_symmetry_space_group_name_H-M 'P 21 21 21'
_atom_sites_solution_hydrogens geom
_atom_sites_solution_primary direct
_atom_sites_solution_secondary difmap
_audit_creation_method SHELXTL
_audit_update_record
;
2016-04-15 deposited with the CCDC.
2016-06-06 downloaded from the CCDC.
;
_cell_angle_alpha 90.00
_cell_angle_beta 90.00
_cell_angle_gamma 90.00
_cell_formula_units_Z 4
_cell_length_a 9.4901(6)
_cell_length_b 11.3584(7)
_cell_length_c 20.3272(13)
_cell_measurement_reflns_used 3900
_cell_measurement_temperature 200(2)
_cell_measurement_theta_max 23.78
_cell_measurement_theta_min 2.37
_cell_volume 2191.1(2)
_computing_cell_refinement 'Bruker SMART'
_computing_data_collection 'Bruker SMART'
_computing_data_reduction 'Bruker SAINT'
_computing_molecular_graphics 'Bruker SHELXTL'
_computing_publication_material 'Bruker SHELXTL'
_computing_structure_refinement 'Bruker SHELXTL'
_computing_structure_solution 'Bruker SHELXTL'
_diffrn_ambient_temperature 200(2)
_diffrn_measured_fraction_theta_full 1.000
_diffrn_measured_fraction_theta_max 1.000
_diffrn_measurement_device_type 'CCD area detector'
_diffrn_measurement_method 'phi and omega scans'
_diffrn_radiation_monochromator graphite
_diffrn_radiation_source 'fine-focus sealed tube'
_diffrn_radiation_type MoK\a
_diffrn_radiation_wavelength 0.71073
_diffrn_reflns_av_R_equivalents 0.0620
_diffrn_reflns_av_sigmaI/netI 0.1019
_diffrn_reflns_limit_h_max 12
_diffrn_reflns_limit_h_min -9
_diffrn_reflns_limit_k_max 14
_diffrn_reflns_limit_k_min -15
_diffrn_reflns_limit_l_max 27
_diffrn_reflns_limit_l_min -27
_diffrn_reflns_number 16266
_diffrn_reflns_theta_full 28.31
_diffrn_reflns_theta_max 28.31
_diffrn_reflns_theta_min 2.00
_exptl_absorpt_coefficient_mu 0.082
_exptl_absorpt_correction_type none
_exptl_crystal_colour Orange
_exptl_crystal_density_diffrn 1.257
_exptl_crystal_density_method 'not measured'
_exptl_crystal_description Block
_exptl_crystal_F_000 880
_exptl_crystal_recrystallization_method 'Re-crystallisation from solvent'
_exptl_crystal_size_max 0.40
_exptl_crystal_size_mid 0.25
_exptl_crystal_size_min 0.10
_refine_diff_density_max 0.178
_refine_diff_density_min -0.188
_refine_diff_density_rms 0.040
_refine_ls_extinction_method none
_refine_ls_goodness_of_fit_ref 0.851
_refine_ls_hydrogen_treatment constr
_refine_ls_matrix_type full
_refine_ls_number_parameters 287
_refine_ls_number_reflns 5449
_refine_ls_number_restraints 0
_refine_ls_restrained_S_all 0.851
_refine_ls_R_factor_all 0.1162
_refine_ls_R_factor_gt 0.0430
_refine_ls_shift/su_max 0.000
_refine_ls_shift/su_mean 0.000
_refine_ls_structure_factor_coef Fsqd
_refine_ls_weighting_details 'calc w=1/[\s^2^(Fo^2^)+(0.0198P)^2^+0.0000P] where P=(Fo^2^+2Fc^2^)/3'
_refine_ls_weighting_scheme calc
_refine_ls_wR_factor_gt 0.0639
_refine_ls_wR_factor_ref 0.0837
_reflns_number_gt 2737
_reflns_number_total 5449
_reflns_threshold_expression >2sigma(I)
_cod_data_source_file c6ra10530k2.cif
_cod_data_source_block No1
_cod_depositor_comments
;
The following automatic conversions were performed:

'_symmetry_cell_setting' value 'Orthorhombic' changed to
'orthorhombic' according to
/usr/data/users/saulius/crontab/automatic-downloads/rss-feeds/RSC/lib/dictionaries/cif_core.dic
dictionary named 'cif_core.dic' version 2.4.2 from 2011-04-26.

Automatic conversion script
Id: cif_fix_values 4268 2015-11-12 08:31:59Z antanas 
;
_cod_original_sg_symbol_H-M P2(1)2(1)2(1)
_cod_database_code 7225511
_solvent_exptl_crystal_recrystallization_method Hexane/EtOAc

loop_
_symmetry_equiv_pos_as_xyz
'x, y, z'
'-x+1/2, -y, z+1/2'
'-x, y+1/2, -z+1/2'
'x+1/2, -y+1/2, -z'

loop_
_atom_site_label
_atom_site_type_symbol
_atom_site_fract_x
_atom_site_fract_y
_atom_site_fract_z
_atom_site_U_iso_or_equiv
_atom_site_adp_type
_atom_site_occupancy
_atom_site_symmetry_multiplicity
_atom_site_calc_flag
_atom_site_refinement_flags
N1 N 0.6365(2) 0.34649(15) 0.84031(8) 0.0387(5) Uani 1 1 d .
N2 N 0.5395(2) 0.35393(15) 0.78790(8) 0.0403(5) Uani 1 1 d .
C1 C 0.5783(2) 0.44757(19) 0.75451(10) 0.0359(6) Uani 1 1 d .
C2 C 0.6993(2) 0.50517(18) 0.78333(10) 0.0332(5) Uani 1 1 d .
C3 C 0.7309(2) 0.43505(19) 0.83980(11) 0.0362(6) Uani 1 1 d .
O1 O 0.82400(17) 0.44360(13) 0.88542(7) 0.0492(5) Uani 1 1 d .
C4 C 0.6136(3) 0.26351(19) 0.89259(10) 0.0378(6) Uani 1 1 d .
C5 C 0.7063(2) 0.1715(2) 0.90192(10) 0.0375(6) Uani 1 1 d .
C6 C 0.6811(3) 0.09516(19) 0.95465(10) 0.0405(6) Uani 1 1 d .
C7 C 0.5679(3) 0.1146(2) 0.99567(11) 0.0501(7) Uani 1 1 d .
H7 H 0.5542 0.0644 1.0325 0.060 Uiso 1 1 calc R
C8 C 0.4740(3) 0.2053(2) 0.98448(12) 0.0569(7) Uani 1 1 d .
H8 H 0.3943 0.2154 1.0122 0.068 Uiso 1 1 calc R
C9 C 0.4973(3) 0.2815(2) 0.93238(11) 0.0479(7) Uani 1 1 d .
H9 H 0.4346 0.3449 0.9241 0.058 Uiso 1 1 calc R
C10 C 0.8288(2) 0.1516(2) 0.85621(10) 0.0505(7) Uani 1 1 d .
H10A H 0.8223 0.2061 0.8189 0.076 Uiso 1 1 calc R
H10B H 0.8268 0.0704 0.8400 0.076 Uiso 1 1 calc R
H10C H 0.9172 0.1655 0.8799 0.076 Uiso 1 1 calc R
C11 C 0.7762(3) -0.0083(2) 0.96743(12) 0.0623(8) Uani 1 1 d .
H11A H 0.7716 -0.0628 0.9301 0.093 Uiso 1 1 calc R
H11B H 0.7456 -0.0488 1.0075 0.093 Uiso 1 1 calc R
H11C H 0.8733 0.0194 0.9730 0.093 Uiso 1 1 calc R
C12 C 0.4996(2) 0.48445(19) 0.69495(10) 0.0506(7) Uani 1 1 d .
H12A H 0.4196 0.4313 0.6880 0.076 Uiso 1 1 calc R
H12B H 0.5622 0.4813 0.6566 0.076 Uiso 1 1 calc R
H12C H 0.4651 0.5651 0.7008 0.076 Uiso 1 1 calc R
C13 C 0.7588(2) 0.60789(18) 0.75915(10) 0.0389(6) Uani 1 1 d .
H13 H 0.7108 0.6361 0.7213 0.047 Uiso 1 1 calc R
C14 C 0.8706(2) 0.67944(19) 0.77646(11) 0.0376(6) Uani 1 1 d .
C15 C 0.9724(3) 0.67463(18) 0.82815(11) 0.0386(6) Uani 1 1 d .
O2 O 0.99401(17) 0.60082(13) 0.87509(7) 0.0490(4) Uani 1 1 d .
H2 H 0.9283 0.5513 0.8759 0.073 Uiso 1 1 calc R
N3 N 1.0558(2) 0.76975(15) 0.82149(9) 0.0421(5) Uani 1 1 d .
N4 N 1.0135(2) 0.84174(16) 0.76888(9) 0.0481(5) Uani 1 1 d .
C16 C 0.9061(3) 0.7870(2) 0.74248(12) 0.0449(6) Uani 1 1 d .
C17 C 1.1626(3) 0.8073(2) 0.86649(11) 0.0437(6) Uani 1 1 d .
C18 C 1.2846(3) 0.7417(2) 0.87546(11) 0.0448(6) Uani 1 1 d .
C19 C 1.3791(3) 0.7771(3) 0.92371(14) 0.0643(9) Uani 1 1 d .
C20 C 1.3507(4) 0.8754(3) 0.96096(15) 0.0864(12) Uani 1 1 d .
H20 H 1.4131 0.8968 0.9955 0.104 Uiso 1 1 calc R
C21 C 1.2342(4) 0.9430(3) 0.94911(17) 0.0924(13) Uani 1 1 d .
H21 H 1.2190 1.0129 0.9738 0.111 Uiso 1 1 calc R
C22 C 1.1388(3) 0.9102(2) 0.90155(14) 0.0698(9) Uani 1 1 d .
H22 H 1.0581 0.9572 0.8929 0.084 Uiso 1 1 calc R
C23 C 1.3166(3) 0.6363(2) 0.83308(12) 0.0603(8) Uani 1 1 d .
H23A H 1.2490 0.6326 0.7967 0.090 Uiso 1 1 calc R
H23B H 1.3094 0.5645 0.8596 0.090 Uiso 1 1 calc R
H23C H 1.4124 0.6432 0.8154 0.090 Uiso 1 1 calc R
C24 C 1.5152(3) 0.7117(3) 0.93522(15) 0.1062(13) Uani 1 1 d .
H24A H 1.5793 0.7255 0.8982 0.159 Uiso 1 1 calc R
H24B H 1.4958 0.6272 0.9390 0.159 Uiso 1 1 calc R
H24C H 1.5590 0.7398 0.9760 0.159 Uiso 1 1 calc R
C25 C 0.8354(3) 0.8352(2) 0.68239(11) 0.0608(8) Uani 1 1 d .
H25A H 0.8782 0.9109 0.6707 0.091 Uiso 1 1 calc R
H25B H 0.7348 0.8466 0.6913 0.091 Uiso 1 1 calc R
H25C H 0.8469 0.7798 0.6459 0.091 Uiso 1 1 calc R

loop_
_atom_site_aniso_label
_atom_site_aniso_U_11
_atom_site_aniso_U_22
_atom_site_aniso_U_33
_atom_site_aniso_U_23
_atom_site_aniso_U_13
_atom_site_aniso_U_12
N1 0.0388(12) 0.0383(11) 0.0390(11) 0.0088(9) -0.0100(10) -0.0072(10)
N2 0.0389(12) 0.0441(12) 0.0379(11) -0.0005(9) -0.0067(10) -0.0026(10)
C1 0.0356(14) 0.0385(13) 0.0336(13) -0.0027(11) -0.0007(12) 0.0040(11)
C2 0.0344(14) 0.0327(13) 0.0324(12) 0.0033(10) 0.0010(11) 0.0033(11)
C3 0.0322(14) 0.0373(14) 0.0392(13) 0.0026(11) -0.0055(12) -0.0026(12)
O1 0.0504(11) 0.0493(10) 0.0477(10) 0.0152(8) -0.0214(9) -0.0148(9)
C4 0.0397(16) 0.0357(14) 0.0381(14) 0.0001(11) -0.0030(12) -0.0085(12)
C5 0.0379(15) 0.0380(14) 0.0367(13) -0.0005(11) -0.0036(12) -0.0105(12)
C6 0.0474(16) 0.0383(14) 0.0360(13) 0.0035(11) -0.0047(13) -0.0105(12)
C7 0.061(2) 0.0419(15) 0.0472(15) 0.0044(13) 0.0061(15) -0.0123(14)
C8 0.058(2) 0.0617(18) 0.0513(16) -0.0017(14) 0.0137(15) -0.0058(16)
C9 0.0481(17) 0.0428(15) 0.0528(15) -0.0005(13) 0.0078(15) -0.0037(13)
C10 0.0498(17) 0.0506(16) 0.0511(15) 0.0003(13) 0.0094(14) -0.0008(13)
C11 0.067(2) 0.0516(17) 0.0680(18) 0.0175(14) -0.0026(16) -0.0041(15)
C12 0.0474(16) 0.0637(17) 0.0405(13) 0.0030(12) -0.0081(13) 0.0074(14)
C13 0.0357(15) 0.0431(15) 0.0380(13) 0.0073(12) 0.0008(12) 0.0091(12)
C14 0.0341(14) 0.0351(13) 0.0436(14) 0.0086(11) 0.0001(12) 0.0019(11)
C15 0.0410(16) 0.0315(13) 0.0432(14) 0.0066(11) 0.0028(13) -0.0010(12)
O2 0.0495(11) 0.0449(10) 0.0525(9) 0.0118(9) -0.0122(9) -0.0174(9)
N3 0.0385(13) 0.0342(11) 0.0535(12) 0.0065(10) -0.0009(11) -0.0057(10)
N4 0.0424(13) 0.0406(12) 0.0613(13) 0.0142(11) 0.0071(12) 0.0024(11)
C16 0.0357(15) 0.0426(14) 0.0563(16) 0.0124(13) 0.0091(13) 0.0045(12)
C17 0.0472(17) 0.0410(15) 0.0429(14) -0.0065(12) 0.0090(14) -0.0122(14)
C18 0.0494(17) 0.0441(15) 0.0410(14) 0.0040(12) -0.0009(14) -0.0176(14)
C19 0.072(2) 0.069(2) 0.0519(17) 0.0146(16) -0.0109(17) -0.0369(18)
C20 0.098(3) 0.114(3) 0.0473(18) -0.001(2) 0.001(2) -0.069(3)
C21 0.110(3) 0.089(3) 0.078(2) -0.050(2) 0.039(2) -0.056(2)
C22 0.063(2) 0.0528(18) 0.093(2) -0.0252(17) 0.0311(18) -0.0159(16)
C23 0.0546(19) 0.0463(16) 0.0798(19) -0.0006(15) -0.0020(16) 0.0019(14)
C24 0.086(3) 0.098(3) 0.135(3) 0.049(2) -0.063(2) -0.036(2)
C25 0.0465(17) 0.0626(18) 0.0732(18) 0.0326(15) 0.0005(16) 0.0034(14)

loop_
_atom_type_symbol
_atom_type_description
_atom_type_scat_dispersion_real
_atom_type_scat_dispersion_imag
_atom_type_scat_source
C C 0.0033 0.0016 'International Tables Vol C Tables 4.2.6.8 and 6.1.1.4'
H H 0.0000 0.0000 'International Tables Vol C Tables 4.2.6.8 and 6.1.1.4'
N N 0.0061 0.0033 'International Tables Vol C Tables 4.2.6.8 and 6.1.1.4'
O O 0.0106 0.0060 'International Tables Vol C Tables 4.2.6.8 and 6.1.1.4'

loop_
_geom_angle_atom_site_label_1
_geom_angle_atom_site_label_2
_geom_angle_atom_site_label_3
_geom_angle
C3 N1 N2 112.53(17)
C3 N1 C4 126.60(18)
N2 N1 C4 119.95(17)
C1 N2 N1 104.83(17)
N2 C1 C2 112.29(19)
N2 C1 C12 120.6(2)
C2 C1 C12 127.1(2)
C13 C2 C3 132.0(2)
C13 C2 C1 124.1(2)
C3 C2 C1 103.86(19)
O1 C3 N1 120.5(2)
O1 C3 C2 133.0(2)
N1 C3 C2 106.46(19)
C5 C4 C9 122.7(2)
C5 C4 N1 120.1(2)
C9 C4 N1 117.2(2)
C4 C5 C6 117.8(2)
C4 C5 C10 121.4(2)
C6 C5 C10 120.8(2)
C7 C6 C5 119.8(2)
C7 C6 C11 119.2(2)
C5 C6 C11 120.9(2)
C6 C7 C8 121.5(2)
C6 C7 H7 119.2
C8 C7 H7 119.2
C7 C8 C9 119.2(3)
C7 C8 H8 120.4
C9 C8 H8 120.4
C4 C9 C8 118.9(2)
C4 C9 H9 120.6
C8 C9 H9 120.6
C5 C10 H10A 109.5
C5 C10 H10B 109.5
H10A C10 H10B 109.5
C5 C10 H10C 109.5
H10A C10 H10C 109.5
H10B C10 H10C 109.5
C6 C11 H11A 109.5
C6 C11 H11B 109.5
H11A C11 H11B 109.5
C6 C11 H11C 109.5
H11A C11 H11C 109.5
H11B C11 H11C 109.5
C1 C12 H12A 109.5
C1 C12 H12B 109.5
H12A C12 H12B 109.5
C1 C12 H12C 109.5
H12A C12 H12C 109.5
H12B C12 H12C 109.5
C14 C13 C2 135.8(2)
C14 C13 H13 112.1
C2 C13 H13 112.1
C13 C14 C15 133.2(2)
C13 C14 C16 123.7(2)
C15 C14 C16 103.1(2)
O2 C15 N3 120.3(2)
O2 C15 C14 132.7(2)
N3 C15 C14 107.05(19)
C15 O2 H2 109.5
C15 N3 N4 112.06(19)
C15 N3 C17 126.26(19)
N4 N3 C17 121.07(18)
C16 N4 N3 104.97(18)
N4 C16 C14 112.8(2)
N4 C16 C25 120.6(2)
C14 C16 C25 126.5(2)
C22 C17 C18 121.4(3)
C22 C17 N3 117.6(2)
C18 C17 N3 121.0(2)
C19 C18 C17 118.4(3)
C19 C18 C23 120.3(3)
C17 C18 C23 121.3(2)
C20 C19 C18 119.9(3)
C20 C19 C24 118.8(3)
C18 C19 C24 121.3(3)
C21 C20 C19 121.1(3)
C21 C20 H20 119.4
C19 C20 H20 119.4
C20 C21 C22 120.3(3)
C20 C21 H21 119.9
C22 C21 H21 119.9
C21 C22 C17 118.8(3)
C21 C22 H22 120.6
C17 C22 H22 120.6
C18 C23 H23A 109.5
C18 C23 H23B 109.5
H23A C23 H23B 109.5
C18 C23 H23C 109.5
H23A C23 H23C 109.5
H23B C23 H23C 109.5
C19 C24 H24A 109.5
C19 C24 H24B 109.5
H24A C24 H24B 109.5
C19 C24 H24C 109.5
H24A C24 H24C 109.5
H24B C24 H24C 109.5
C16 C25 H25A 109.5
C16 C25 H25B 109.5
H25A C25 H25B 109.5
C16 C25 H25C 109.5
H25A C25 H25C 109.5
H25B C25 H25C 109.5

loop_
_geom_bond_atom_site_label_1
_geom_bond_atom_site_label_2
_geom_bond_distance
N1 C3 1.347(3)
N1 N2 1.410(2)
N1 C4 1.437(2)
N2 C1 1.314(2)
C1 C2 1.446(3)
C1 C12 1.483(3)
C2 C13 1.386(3)
C2 C3 1.429(3)
C3 O1 1.285(2)
C4 C5 1.379(3)
C4 C9 1.383(3)
C5 C6 1.399(3)
C5 C10 1.506(3)
C6 C7 1.377(3)
C6 C11 1.504(3)
C7 C8 1.382(3)
C7 H7 0.9500
C8 C9 1.385(3)
C8 H8 0.9500
C9 H9 0.9500
C10 H10A 0.9800
C10 H10B 0.9800
C10 H10C 0.9800
C11 H11A 0.9800
C11 H11B 0.9800
C11 H11C 0.9800
C12 H12A 0.9800
C12 H12B 0.9800
C12 H12C 0.9800
C13 C14 1.382(3)
C13 H13 0.9500
C14 C15 1.429(3)
C14 C16 1.444(3)
C15 O2 1.286(2)
C15 N3 1.346(3)
O2 H2 0.8400
N3 N4 1.405(2)
N3 C17 1.430(3)
N4 C16 1.309(3)
C16 C25 1.497(3)
C17 C22 1.388(3)
C17 C18 1.389(3)
C18 C19 1.388(3)
C18 C23 1.506(3)
C19 C20 1.376(4)
C19 C24 1.509(4)
C20 C21 1.368(4)
C20 H20 0.9500
C21 C22 1.376(4)
C21 H21 0.9500
C22 H22 0.9500
C23 H23A 0.9800
C23 H23B 0.9800
C23 H23C 0.9800
C24 H24A 0.9800
C24 H24B 0.9800
C24 H24C 0.9800
C25 H25A 0.9800
C25 H25B 0.9800
C25 H25C 0.9800

loop_
_geom_torsion_atom_site_label_1
_geom_torsion_atom_site_label_2
_geom_torsion_atom_site_label_3
_geom_torsion_atom_site_label_4
_geom_torsion
C3 N1 N2 C1 1.3(2)
C4 N1 N2 C1 171.00(18)
N1 N2 C1 C2 -0.5(2)
N1 N2 C1 C12 -179.84(18)
N2 C1 C2 C13 -177.8(2)
C12 C1 C2 C13 1.5(3)
N2 C1 C2 C3 -0.3(2)
C12 C1 C2 C3 179.0(2)
N2 N1 C3 O1 177.77(18)
C4 N1 C3 O1 8.8(3)
N2 N1 C3 C2 -1.5(2)
C4 N1 C3 C2 -170.39(19)
C13 C2 C3 O1 -0.8(4)
C1 C2 C3 O1 -178.0(2)
C13 C2 C3 N1 178.3(2)
C1 C2 C3 N1 1.1(2)
C3 N1 C4 C5 -77.0(3)
N2 N1 C4 C5 114.9(2)
C3 N1 C4 C9 102.3(3)
N2 N1 C4 C9 -65.9(3)
C9 C4 C5 C6 -0.9(3)
N1 C4 C5 C6 178.30(18)
C9 C4 C5 C10 177.6(2)
N1 C4 C5 C10 -3.1(3)
C4 C5 C6 C7 -1.0(3)
C10 C5 C6 C7 -179.6(2)
C4 C5 C6 C11 179.1(2)
C10 C5 C6 C11 0.5(3)
C5 C6 C7 C8 2.9(3)
C11 C6 C7 C8 -177.2(2)
C6 C7 C8 C9 -2.7(4)
C5 C4 C9 C8 1.1(3)
N1 C4 C9 C8 -178.15(19)
C7 C8 C9 C4 0.7(3)
C3 C2 C13 C14 3.2(4)
C1 C2 C13 C14 179.9(2)
C2 C13 C14 C15 0.1(5)
C2 C13 C14 C16 -177.5(2)
C13 C14 C15 O2 1.0(4)
C16 C14 C15 O2 179.0(2)
C13 C14 C15 N3 -179.0(2)
C16 C14 C15 N3 -1.0(2)
O2 C15 N3 N4 -178.17(19)
C14 C15 N3 N4 1.8(2)
O2 C15 N3 C17 -7.1(4)
C14 C15 N3 C17 172.9(2)
C15 N3 N4 C16 -1.9(2)
C17 N3 N4 C16 -173.5(2)
N3 N4 C16 C14 1.2(2)
N3 N4 C16 C25 -177.4(2)
C13 C14 C16 N4 178.1(2)
C15 C14 C16 N4 -0.2(3)
C13 C14 C16 C25 -3.4(4)
C15 C14 C16 C25 178.3(2)
C15 N3 C17 C22 -110.9(3)
N4 N3 C17 C22 59.5(3)
C15 N3 C17 C18 68.1(3)
N4 N3 C17 C18 -121.6(2)
C22 C17 C18 C19 4.2(3)
N3 C17 C18 C19 -174.7(2)
C22 C17 C18 C23 -174.3(2)
N3 C17 C18 C23 6.8(3)
C17 C18 C19 C20 -0.3(4)
C23 C18 C19 C20 178.2(2)
C17 C18 C19 C24 -178.7(2)
C23 C18 C19 C24 -0.2(4)
C18 C19 C20 C21 -3.5(4)
C24 C19 C20 C21 175.0(3)
C19 C20 C21 C22 3.3(5)
C20 C21 C22 C17 0.5(5)
C18 C17 C22 C21 -4.3(4)
N3 C17 C22 C21 174.6(2)
